data_1507288
loop_
_publ_author_name
'Viciu, Mihai S.'
'Kelly, 3rd, Roy A'
'Stevens, Edwin D.'
'Naud, Fr\'ed\'eric'
'Studer, Martin'
'Nolan, Steven P.'

_publ_section_title
;
 Synthesis, characterization, and catalytic activity of N-heterocyclic
 carbene (NHC) palladacycle complexes.
;
_journal_issue 9
_journal_name_full 'Organic letters'
_journal_page_first 1479
_journal_page_last 1482
_journal_paper_doi 10.1021/ol034264c
_journal_volume 5
_journal_year 2003
_chemical_formula_sum 'C35 H38 Cl N3 Pd'
_chemical_formula_weight 642.53
_chemical_name_systematic
; 
 ? 
;
_space_group_IT_number 15
_symmetry_space_group_name_Hall '-C 2yc'
_symmetry_space_group_name_H-M 'C 1 2/c 1'
_atom_sites_solution_hydrogens geom
_atom_sites_solution_primary direct
_atom_sites_solution_secondary difmap
_audit_creation_method SHELXL-97
_cell_angle_alpha 90.00
_cell_angle_beta 106.186(5)
_cell_angle_gamma 90.00
_cell_formula_units_Z 8
_cell_length_a 36.834(10)
_cell_length_b 12.576(3)
_cell_length_c 14.084(4)
_cell_measurement_temperature 150(2)
_cell_volume 6265(3)
_computing_structure_refinement 'SHELXL-97 (Sheldrick, 1997)'
_computing_structure_solution 'SHELXS-97 (Sheldrick, 1990)'
_diffrn_ambient_temperature 150(2)
_diffrn_measured_fraction_theta_full 0.795
_diffrn_measured_fraction_theta_max 0.795
_diffrn_radiation_monochromator graphite
_diffrn_radiation_source 'fine-focus sealed tube'
_diffrn_radiation_type MoK\a
_diffrn_radiation_wavelength 0.71073
_diffrn_reflns_av_R_equivalents 0.1431
_diffrn_reflns_av_sigmaI/netI 0.1011
_diffrn_reflns_limit_h_max 40
_diffrn_reflns_limit_h_min -41
_diffrn_reflns_limit_k_max 13
_diffrn_reflns_limit_k_min -14
_diffrn_reflns_limit_l_max 11
_diffrn_reflns_limit_l_min -11
_diffrn_reflns_number 11456
_diffrn_reflns_theta_full 23.47
_diffrn_reflns_theta_max 23.47
_diffrn_reflns_theta_min 3.46
_exptl_absorpt_coefficient_mu 0.705
_exptl_crystal_density_diffrn 1.362
_exptl_crystal_density_method 'not measured'
_exptl_crystal_F_000 2656
_refine_diff_density_max 3.594
_refine_diff_density_min -2.364
_refine_diff_density_rms 0.246
_refine_ls_extinction_method none
_refine_ls_goodness_of_fit_ref 1.248
_refine_ls_hydrogen_treatment mixed
_refine_ls_matrix_type full
_refine_ls_number_parameters 373
_refine_ls_number_reflns 3665
_refine_ls_number_restraints 620
_refine_ls_restrained_S_all 1.154
_refine_ls_R_factor_all 0.1041
_refine_ls_R_factor_gt 0.0869
_refine_ls_shift/su_max 0.388
_refine_ls_shift/su_mean 0.005
_refine_ls_structure_factor_coef Fsqd
_refine_ls_weighting_details 'calc w=1/[\s^2^(Fo^2^)+(0.0764P)^2^+998.6046P] where P=(Fo^2^+2Fc^2^)/3'
_refine_ls_weighting_scheme calc
_refine_ls_wR_factor_gt 0.1846
_refine_ls_wR_factor_ref 0.1918
_reflns_number_gt 2893
_reflns_number_total 3665
_reflns_threshold_expression >2sigma(I)
_cod_data_source_file ol034264csi20030214_080420.cif
_cod_data_source_block nol102m
_cod_database_code 1507288

loop_
_symmetry_equiv_pos_as_xyz
'x, y, z'
'-x, y, -z+1/2'
'x+1/2, y+1/2, z'
'-x+1/2, y+1/2, -z+1/2'
'-x, -y, -z'
'x, -y, z-1/2'
'-x+1/2, -y+1/2, -z'
'x+1/2, -y+1/2, z-1/2'

loop_
_atom_site_label
_atom_site_type_symbol
_atom_site_fract_x
_atom_site_fract_y
_atom_site_fract_z
_atom_site_U_iso_or_equiv
_atom_site_adp_type
_atom_site_occupancy
_atom_site_symmetry_multiplicity
_atom_site_calc_flag
_atom_site_refinement_flags
Pd1 Pd 0.16654(4) 0.25454(12) 0.10079(13) 0.0150(6) Uani 1 1 d U
Cl1 Cl 0.20786(14) 0.4003(4) 0.0868(4) 0.0215(14) Uani 1 1 d U
N1 N 0.1649(5) 0.1858(14) -0.0459(14) 0.020(3) Uani 1 1 d U
C1 C 0.1268(6) 0.1437(16) 0.1062(19) 0.023(3) Uani 1 1 d U
N2 N 0.1294(5) 0.3580(14) 0.2454(15) 0.022(3) Uani 1 1 d U
C2 C 0.1251(6) 0.0822(18) 0.1809(19) 0.026(4) Uani 1 1 d U
H2 H 0.1441 0.0902 0.2418 0.031 Uiso 1 1 calc R
N3 N 0.1896(4) 0.3495(13) 0.3123(14) 0.016(3) Uani 1 1 d U
C3 C 0.0970(7) 0.006(2) 0.175(2) 0.035(4) Uani 1 1 d U
H3 H 0.0978 -0.0367 0.2314 0.042 Uiso 1 1 calc R
C4 C 0.0679(7) -0.008(2) 0.089(2) 0.038(5) Uani 1 1 d U
H4 H 0.0484 -0.0583 0.0846 0.046 Uiso 1 1 calc R
C5 C 0.0687(7) 0.0567(19) 0.010(2) 0.035(4) Uani 1 1 d U
H5 H 0.0488 0.0495 -0.0496 0.042 Uiso 1 1 calc R
C6 C 0.0968(6) 0.1309(18) 0.0112(19) 0.025(4) Uani 1 1 d U
C7 C 0.0958(6) 0.1963(18) -0.0770(19) 0.026(3) Uani 1 1 d U
C8 C 0.0605(6) 0.2327(19) -0.1359(19) 0.030(4) Uani 1 1 d U
H8 H 0.0382 0.2111 -0.1201 0.036 Uiso 1 1 calc R
C9 C 0.0575(6) 0.299(2) -0.216(2) 0.033(4) Uani 1 1 d U
H9 H 0.0335 0.3235 -0.2546 0.039 Uiso 1 1 calc R
C10 C 0.0891(6) 0.3294(19) -0.239(2) 0.031(4) Uani 1 1 d U
H10 H 0.0864 0.3750 -0.2947 0.038 Uiso 1 1 calc R
C11 C 0.1262(6) 0.2970(18) -0.1859(19) 0.025(4) Uani 1 1 d U
H11 H 0.1482 0.3192 -0.2029 0.030 Uiso 1 1 calc R
C12 C 0.1274(6) 0.2282(17) -0.1045(18) 0.022(3) Uani 1 1 d U
C13 C 0.1976(6) 0.2274(18) -0.0843(19) 0.024(4) Uani 1 1 d U
H13A H 0.2217 0.2016 -0.0413 0.037 Uiso 1 1 calc R
H13B H 0.1975 0.3053 -0.0841 0.037 Uiso 1 1 calc R
H13C H 0.1944 0.2016 -0.1518 0.037 Uiso 1 1 calc R
C14 C 0.1666(6) 0.0718(16) -0.0525(18) 0.022(4) Uani 1 1 d U
H14A H 0.1453 0.0403 -0.0338 0.033 Uiso 1 1 calc R
H14B H 0.1904 0.0461 -0.0077 0.033 Uiso 1 1 calc R
H14C H 0.1654 0.0513 -0.1205 0.033 Uiso 1 1 calc R
C15 C 0.0662(6) 0.2805(19) 0.214(2) 0.032(4) Uani 1 1 d U
C16 C 0.0296(6) 0.2714(19) 0.148(2) 0.033(4) Uani 1 1 d U
H16 H 0.0118 0.2278 0.1675 0.040 Uiso 1 1 calc R
C17 C 0.0182(7) 0.323(2) 0.058(2) 0.037(4) Uani 1 1 d U
C18 C 0.0424(6) 0.3920(19) 0.030(2) 0.034(4) Uani 1 1 d U
H18 H 0.0335 0.4319 -0.0294 0.040 Uiso 1 1 calc R
C19 C 0.0807(6) 0.4045(19) 0.088(2) 0.030(4) Uani 1 1 d U
C20 C 0.0905(6) 0.3473(18) 0.1778(19) 0.026(3) Uani 1 1 d U
C21 C 0.0782(7) 0.225(2) 0.313(2) 0.034(5) Uani 1 1 d U
H21A H 0.0732 0.2715 0.3637 0.052 Uiso 1 1 calc R
H21B H 0.1053 0.2088 0.3296 0.052 Uiso 1 1 calc R
H21C H 0.0639 0.1589 0.3096 0.052 Uiso 1 1 calc R
C22 C -0.0221(6) 0.309(2) -0.005(2) 0.038(6) Uani 1 1 d U
H22A H -0.0355 0.3775 -0.0099 0.057 Uiso 1 1 calc R
H22B H -0.0348 0.2562 0.0250 0.057 Uiso 1 1 calc R
H22C H -0.0221 0.2858 -0.0716 0.057 Uiso 1 1 calc R
C23 C 0.1072(6) 0.4763(18) 0.054(2) 0.032(5) Uani 1 1 d U
H23A H 0.0927 0.5342 0.0139 0.047 Uiso 1 1 calc R
H23B H 0.1200 0.4354 0.0134 0.047 Uiso 1 1 calc R
H23C H 0.1260 0.5061 0.1110 0.047 Uiso 1 1 calc R
C24 C 0.1618(5) 0.3219(16) 0.2286(18) 0.017(3) Uani 1 1 d U
C25 C 0.1371(6) 0.4136(17) 0.3326(18) 0.021(4) Uani 1 1 d U
H25 H 0.1193 0.4483 0.3598 0.025 Uiso 1 1 calc R
C26 C 0.1759(6) 0.4088(17) 0.3726(19) 0.024(4) Uani 1 1 d U
H26 H 0.1901 0.4418 0.4321 0.028 Uiso 1 1 calc R
C27 C 0.2312(5) 0.3302(15) 0.3336(16) 0.013(3) Uani 1 1 d U
C28 C 0.2445(5) 0.2281(15) 0.3582(17) 0.017(3) Uani 1 1 d U
C29 C 0.2858(5) 0.2131(16) 0.3856(17) 0.015(3) Uani 1 1 d U
H29 H 0.2967 0.1450 0.4034 0.018 Uiso 1 1 calc R
C30 C 0.3076(6) 0.2988(16) 0.3846(17) 0.017(3) Uani 1 1 d U
C31 C 0.2937(5) 0.3997(16) 0.3577(16) 0.013(3) Uani 1 1 d U
H31 H 0.311(5) 0.460(13) 0.352(14) 0.00(4) Uiso 1 1 d .
C32 C 0.2537(5) 0.4189(15) 0.3317(16) 0.014(3) Uani 1 1 d U
C33 C 0.2197(5) 0.1380(16) 0.3685(17) 0.016(4) Uani 1 1 d U
H33A H 0.2002 0.1637 0.3982 0.024 Uiso 1 1 calc R
H33B H 0.2349 0.0832 0.4111 0.024 Uiso 1 1 calc R
H33C H 0.2076 0.1078 0.3032 0.024 Uiso 1 1 calc R
C34 C 0.3504(6) 0.2816(17) 0.4125(19) 0.024(5) Uani 1 1 d U
H34A H 0.3614 0.3009 0.4820 0.036 Uiso 1 1 calc R
H34B H 0.3614 0.3262 0.3705 0.036 Uiso 1 1 calc R
H34C H 0.3557 0.2067 0.4027 0.036 Uiso 1 1 calc R
C35 C 0.2393(6) 0.5339(16) 0.3164(18) 0.022(5) Uani 1 1 d U
H35A H 0.2168 0.5371 0.2596 0.032 Uiso 1 1 calc R
H35B H 0.2591 0.5797 0.3042 0.032 Uiso 1 1 calc R
H35C H 0.2329 0.5584 0.3758 0.032 Uiso 1 1 calc R

loop_
_atom_site_aniso_label
_atom_site_aniso_U_11
_atom_site_aniso_U_22
_atom_site_aniso_U_33
_atom_site_aniso_U_23
_atom_site_aniso_U_13
_atom_site_aniso_U_12
Pd1 0.0133(8) 0.0176(9) 0.0131(13) -0.0016(7) 0.0019(6) -0.0013(7)
Cl1 0.019(3) 0.029(3) 0.017(4) -0.002(2) 0.007(2) -0.005(2)
N1 0.016(5) 0.031(6) 0.010(6) -0.007(5) -0.001(5) 0.001(5)
C1 0.024(7) 0.020(7) 0.024(7) 0.001(5) 0.008(5) -0.011(5)
N2 0.014(4) 0.029(7) 0.023(7) -0.008(5) 0.006(4) 0.006(5)
C2 0.024(7) 0.035(8) 0.025(8) 0.006(6) 0.016(6) -0.008(6)
N3 0.013(4) 0.020(6) 0.017(6) -0.005(5) 0.005(5) -0.001(4)
C3 0.032(8) 0.041(8) 0.033(9) 0.007(7) 0.013(6) -0.012(6)
C4 0.031(8) 0.046(9) 0.039(9) 0.001(7) 0.012(7) -0.014(7)
C5 0.027(7) 0.041(8) 0.033(9) 0.001(6) 0.003(7) -0.012(6)
C6 0.018(6) 0.030(7) 0.026(7) -0.002(5) 0.004(5) -0.006(5)
C7 0.017(5) 0.037(7) 0.024(7) -0.002(6) 0.005(5) -0.006(6)
C8 0.016(6) 0.043(9) 0.029(9) 0.001(6) 0.002(6) -0.004(7)
C9 0.017(6) 0.050(9) 0.030(9) 0.003(7) 0.004(7) 0.002(7)
C10 0.021(6) 0.046(9) 0.025(9) 0.004(7) 0.003(6) 0.002(7)
C11 0.014(6) 0.039(8) 0.023(8) 0.002(6) 0.005(6) -0.004(6)
C12 0.016(5) 0.033(7) 0.016(6) -0.003(5) 0.005(5) 0.000(5)
C13 0.017(7) 0.041(10) 0.014(9) 0.000(8) 0.002(7) 0.003(7)
C14 0.022(9) 0.031(6) 0.010(11) -0.008(6) 0.000(8) 0.001(6)
C15 0.022(6) 0.038(8) 0.034(8) 0.003(6) 0.004(6) 0.000(6)
C16 0.019(6) 0.045(9) 0.036(9) 0.002(7) 0.007(6) 0.000(7)
C17 0.023(6) 0.045(8) 0.038(9) 0.003(7) -0.001(6) 0.000(6)
C18 0.021(6) 0.041(8) 0.033(9) 0.006(7) -0.002(6) 0.005(6)
C19 0.020(6) 0.036(8) 0.030(8) 0.002(6) 0.000(6) 0.006(6)
C20 0.015(5) 0.034(7) 0.027(7) -0.001(5) 0.003(5) 0.004(5)
C21 0.030(9) 0.045(11) 0.033(10) 0.004(8) 0.016(8) 0.005(9)
C22 0.022(7) 0.053(12) 0.037(12) 0.005(10) 0.004(7) -0.003(8)
C23 0.026(8) 0.032(10) 0.035(12) 0.003(8) 0.007(8) 0.009(7)
C24 0.011(5) 0.023(7) 0.018(6) -0.004(5) 0.006(4) -0.001(5)
C25 0.017(6) 0.029(8) 0.022(8) -0.005(6) 0.013(6) 0.004(6)
C26 0.020(6) 0.026(8) 0.023(8) -0.010(6) 0.003(6) 0.004(6)
C27 0.013(5) 0.018(5) 0.006(8) -0.009(6) 0.001(5) -0.003(4)
C28 0.016(5) 0.019(5) 0.016(8) -0.007(6) 0.003(6) -0.002(4)
C29 0.014(5) 0.019(5) 0.014(7) 0.000(5) 0.007(5) 0.000(4)
C30 0.015(5) 0.019(5) 0.017(7) -0.005(5) 0.009(5) -0.001(4)
C31 0.014(5) 0.017(5) 0.012(7) -0.005(5) 0.008(5) -0.006(4)
C32 0.015(5) 0.020(5) 0.007(8) -0.002(6) 0.005(6) -0.003(4)
C33 0.011(7) 0.025(7) 0.015(11) -0.002(8) 0.008(8) 0.004(6)
C34 0.014(6) 0.029(9) 0.028(12) 0.002(8) 0.004(8) -0.008(6)
C35 0.022(9) 0.022(6) 0.016(12) 0.001(8) -0.002(8) -0.002(6)

loop_
_atom_type_symbol
_atom_type_description
_atom_type_scat_dispersion_real
_atom_type_scat_dispersion_imag
_atom_type_scat_source
C C 0.0033 0.0016 'International Tables Vol C Tables 4.2.6.8 and 6.1.1.4'
H H 0.0000 0.0000 'International Tables Vol C Tables 4.2.6.8 and 6.1.1.4'
N N 0.0061 0.0033 'International Tables Vol C Tables 4.2.6.8 and 6.1.1.4'
Cl Cl 0.1484 0.1585 'International Tables Vol C Tables 4.2.6.8 and 6.1.1.4'
Pd Pd -0.9988 1.0072 'International Tables Vol C Tables 4.2.6.8 and 6.1.1.4'

loop_
_geom_angle_atom_site_label_1
_geom_angle_atom_site_label_2
_geom_angle_atom_site_label_3
_geom_angle
C1 Pd1 C24 90.7(9)
C1 Pd1 N1 86.3(9)
C24 Pd1 N1 173.5(7)
C1 Pd1 Cl1 173.5(6)
C24 Pd1 Cl1 88.2(6)
N1 Pd1 Cl1 94.2(5)
C14 N1 C12 111.6(16)
C14 N1 C13 105.3(17)
C12 N1 C13 112.2(17)
C14 N1 Pd1 117.2(15)
C12 N1 Pd1 98.9(13)
C13 N1 Pd1 111.9(13)
C2 C1 C6 118(2)
C2 C1 Pd1 128.7(17)
C6 C1 Pd1 113.7(16)
C24 N2 C25 110.8(17)
C24 N2 C20 126.5(19)
C25 N2 C20 122.5(17)
C1 C2 C3 124(2)
C26 N3 C24 111.2(17)
C26 N3 C27 120.9(17)
C24 N3 C27 127.6(18)
C4 C3 C2 121(2)
C5 C4 C3 117(2)
C4 C5 C6 124(2)
C5 C6 C7 121(2)
C5 C6 C1 117(2)
C7 C6 C1 122.1(19)
C12 C7 C8 117(2)
C12 C7 C6 125(2)
C8 C7 C6 118(2)
C9 C8 C7 122(2)
C10 C9 C8 119(2)
C9 C10 C11 124(3)
C10 C11 C12 114(2)
C7 C12 C11 124(2)
C7 C12 N1 118(2)
C11 C12 N1 118.3(18)
C16 C15 C20 114(2)
C16 C15 C21 123(2)
C20 C15 C21 123(2)
C17 C16 C15 123(2)
C18 C17 C16 120(2)
C18 C17 C22 121(2)
C16 C17 C22 119(2)
C17 C18 C19 121(2)
C20 C19 C18 115(2)
C20 C19 C23 125(2)
C18 C19 C23 120(2)
C19 C20 C15 126(2)
C19 C20 N2 119(2)
C15 C20 N2 115(2)
N2 C24 N3 104.4(19)
N2 C24 Pd1 126.1(15)
N3 C24 Pd1 129.3(15)
N2 C25 C26 105.8(19)
N3 C26 C25 107(2)
C28 C27 C32 125.3(18)
C28 C27 N3 118.0(17)
C32 C27 N3 116.5(16)
C27 C28 C29 116.7(17)
C27 C28 C33 123.3(17)
C29 C28 C33 119.6(17)
C30 C29 C28 118.1(18)
C29 C30 C31 124.1(18)
C29 C30 C34 117.3(18)
C31 C30 C34 118.6(18)
C30 C31 C32 120.1(18)
C27 C32 C31 115.7(17)
C27 C32 C35 124.9(17)
C31 C32 C35 119.0(17)

loop_
_geom_bond_atom_site_label_1
_geom_bond_atom_site_label_2
_geom_bond_distance
Pd1 C1 2.04(2)
Pd1 C24 2.04(2)
Pd1 N1 2.225(19)
Pd1 Cl1 2.425(5)
N1 C14 1.44(3)
N1 C12 1.50(3)
N1 C13 1.54(3)
C1 C2 1.32(3)
C1 C6 1.49(3)
N2 C24 1.35(3)
N2 C25 1.37(3)
N2 C20 1.49(3)
C2 C3 1.40(3)
N3 C26 1.33(3)
N3 C24 1.37(3)
N3 C27 1.50(2)
C3 C4 1.39(4)
C4 C5 1.39(4)
C5 C6 1.39(3)
C6 C7 1.48(3)
C7 C12 1.38(3)
C7 C8 1.41(3)
C8 C9 1.39(4)
C9 C10 1.34(3)
C10 C11 1.42(3)
C11 C12 1.43(3)
C15 C16 1.41(3)
C15 C20 1.42(4)
C15 C21 1.51(4)
C16 C17 1.39(4)
C17 C18 1.38(4)
C17 C22 1.51(3)
C18 C19 1.43(3)
C19 C20 1.41(3)
C19 C23 1.51(3)
C25 C26 1.38(3)
C27 C28 1.38(3)
C27 C32 1.39(3)
C28 C29 1.48(3)
C28 C33 1.49(3)
C29 C30 1.35(3)
C30 C31 1.38(3)
C30 C34 1.53(3)
C31 C32 1.44(3)
C32 C35 1.53(3)
